data_9011222
loop_
_publ_author_name
'Yamanaka, T.'
'Mori, H.'

_publ_section_title
;
 The structure and polytypes of alpha-W CaSiO3 (pseudowollastonite)
;
_journal_name_full 'Acta Crystallographica, Section B'
_journal_page_first 1010
_journal_page_last 1017
_journal_paper_doi 10.1107/S0567740881004962
_journal_volume 37
_journal_year 1981
_chemical_formula_sum 'Ca O3 Si'
_chemical_name_mineral Pseudowollastonite-4A
_space_group_IT_number 2
_symmetry_space_group_name_Hall '-P 1 (1/2*x+1/2*y,1/2*x-1/2*y,-z)'
_symmetry_space_group_name_H-M 'C -1'
_cell_angle_alpha 90.12
_cell_angle_beta 90.55
_cell_angle_gamma 90.00
_cell_length_a 6.853
_cell_length_b 11.895
_cell_length_c 19.674
_cell_formula_units_Z 24
_cell_volume 1603.677
_database_code_amcsd 0009742
_exptl_crystal_density_diffrn 2.887
_cod_original_formula_sum 'Ca Si O3'
_cod_database_code 9011222

loop_
_space_group_symop_operation_xyz
x,y,z
1/2+x,1/2+y,z
-x,-y,-z
1/2-x,1/2-y,-z

loop_
_atom_site_aniso_label
_atom_site_aniso_U_11
_atom_site_aniso_U_22
_atom_site_aniso_U_33
_atom_site_aniso_U_12
_atom_site_aniso_U_13
_atom_site_aniso_U_23
Ca1 0.01618 0.01018 0.00902 0.00198 0.00082 0.00190
Ca2 0.01140 0.00953 0.00686 -0.00206 -0.00089 -0.00071
Ca3 0.01061 0.01039 0.00706 -0.00087 0.00007 0.00000
Ca4 0.01304 0.00509 0.00725 0.00037 0.00157 -0.00083
Ca5 0.00818 0.01340 0.00725 0.00050 -0.00068 0.00024
Ca6 0.01211 0.01154 0.00686 -0.00401 0.00102 -0.00130
Ca7 0.00854 0.00996 0.00510 0.00306 0.00068 -0.00024
Si1 0.00664 0.00717 0.00431 -0.00111 -0.00102 0.00024
Si2 0.00847 0.00760 0.00627 0.00070 -0.00014 -0.00083
Si3 0.00671 0.00846 0.00333 -0.00041 0.00055 -0.00036
Si4 0.00892 0.00509 0.00451 0.00194 -0.00075 0.00142
Si5 0.00849 0.00581 0.00706 -0.00173 -0.00014 -0.00178
Si6 0.00702 0.00745 0.00647 0.00103 -0.00014 -0.00036
O1 0.01218 0.01563 0.00922 -0.00285 0.00178 0.00533
O2 0.01287 0.01369 0.00647 -0.00128 -0.00389 0.00024
O3 0.01178 0.00824 0.00157 0.00136 -0.00055 0.00024
O4 0.01511 0.01512 0.00902 0.00500 -0.00027 0.00190
O5 0.01675 0.00652 0.00667 -0.00231 0.00260 -0.00012
O6 0.02772 0.01484 0.00412 0.00396 0.00492 -0.00593
O7 0.01570 0.01849 0.00431 0.00413 0.00341 -0.00616
O8 0.01996 0.01305 0.00961 0.00281 0.00157 0.00083
O9 0.01658 0.01154 0.01098 -0.00322 0.00075 -0.00166
O10 0.01068 0.01878 0.00216 -0.00624 -0.00191 -0.00083
O11 0.01118 0.00702 0.00725 0.00260 -0.00143 -0.00296
O12 0.01268 0.01692 0.00902 -0.00050 -0.00232 0.00605
O13 0.00930 0.00330 0.01255 -0.00128 0.00178 -0.00130
O14 0.00728 0.00831 0.01314 -0.00169 -0.00027 0.00024
O15 0.01192 0.00652 0.01020 -0.00012 -0.00437 -0.00296
O16 0.00640 0.00674 0.01686 0.00041 -0.00075 -0.00012
O17 0.00535 0.00710 0.01333 0.00145 0.00014 -0.00071
O18 0.00928 0.01075 0.01255 0.00033 0.00048 -0.00213

loop_
_atom_site_label
_atom_site_fract_x
_atom_site_fract_y
_atom_site_fract_z
Ca1 0.50000 0.50000 0.00000
Ca2 0.51150 0.83570 0.00040
Ca3 0.50020 0.49640 0.25010
Ca4 0.50040 0.84360 0.25000
Ca5 0.00060 0.67220 0.25000
Ca6 0.50000 0.50000 0.50000
Ca7 0.48860 0.83570 0.49950
Si1 0.20660 0.53870 0.12490
Si2 0.20210 0.79750 0.12220
Si3 0.59260 0.67020 0.12780
Si4 0.40680 0.67010 0.37200
Si5 0.79330 0.53870 0.37490
Si6 0.79830 0.79720 0.37780
O1 0.15840 0.48530 0.05230
O2 0.15330 0.84480 0.04790
O3 0.70010 0.67040 0.05620
O4 0.15540 0.48690 0.19680
O5 0.14510 0.85050 0.19270
O6 0.69070 0.67120 0.20160
O7 0.30940 0.67120 0.29810
O8 0.84350 0.48730 0.30300
O9 0.85440 0.84940 0.30670
O10 0.30020 0.67080 0.44200
O11 0.84260 0.48550 0.44600
O12 0.84780 0.84580 0.45120
O13 0.11170 0.66690 0.12350
O14 0.44800 0.55840 0.12610
O15 0.44280 0.77970 0.12540
O16 0.55380 0.55800 0.37410
O17 0.55660 0.78040 0.37480
O18 0.88980 0.66760 0.37570

loop_
_cod_related_entry_id
_cod_related_entry_database
_cod_related_entry_code
1 AMCSD 0009742
